data_7029722
loop_
_publ_author_name
'Atzori, Matteo'
'Artizzu, Flavia'
'Sessini, Elisa'
'Marchi\`o, Luciano'
'Loche, Danilo'
'Serpe, Angela'
'Deplano, Paola'
'Concas, Giorgio'
'Pop, Flavia'
'Avarvari, Narcis'
'Laura Mercuri, Maria'

_publ_section_title
;
 Halogen-bonding in a new family of tris(haloanilato)metallate(iii)
 magnetic molecular building blocks.
;
_journal_issue 19
_journal_name_full 'Dalton transactions (Cambridge, England : 2003)'
_journal_page_first 7006
_journal_page_last 7019
_journal_paper_doi 10.1039/c4dt00127c
_journal_volume 43
_journal_year 2014
_chemical_formula_moiety '(C18 O12 Cl6 Cr) 3-, (C18 H48 N3) 3+, H2 O'
_chemical_formula_sum 'C36 H50 Cl6 Cr N3 O13'
_chemical_formula_weight 997.49
_chemical_name_systematic
;
 ?
;
_space_group_IT_number 14
_symmetry_cell_setting monoclinic
_symmetry_space_group_name_Hall '-P 2yn'
_symmetry_space_group_name_H-M 'P 1 21/n 1'
_atom_sites_solution_hydrogens geom
_atom_sites_solution_primary direct
_atom_sites_solution_secondary difmap
_audit_creation_method SHELXL-97
_cell_angle_alpha 90.00
_cell_angle_beta 92.092(3)
_cell_angle_gamma 90.00
_cell_formula_units_Z 4
_cell_length_a 16.154(3)
_cell_length_b 10.575(2)
_cell_length_c 26.682(4)
_cell_measurement_reflns_used 7028
_cell_measurement_temperature 293(2)
_cell_measurement_theta_max 27.58
_cell_measurement_theta_min 1.45
_cell_volume 4555.0(14)
_computing_cell_refinement Saint
_computing_data_collection Smart
_computing_data_reduction saint
_computing_structure_refinement 'SHELXL-97 (Sheldrick, 1997)'
_computing_structure_solution Sir97
_diffrn_ambient_temperature 293(2)
_diffrn_measured_fraction_theta_full 0.969
_diffrn_measured_fraction_theta_max 0.969
_diffrn_measurement_device_type 'Bruker Smart 1000 CCD'
_diffrn_measurement_method 'theta & omega scan'
_diffrn_radiation_monochromator graphite
_diffrn_radiation_source 'fine-focus sealed tube'
_diffrn_radiation_type MoK\a
_diffrn_radiation_wavelength 0.71073
_diffrn_reflns_av_R_equivalents 0.1443
_diffrn_reflns_av_sigmaI/netI 0.1756
_diffrn_reflns_limit_h_max 21
_diffrn_reflns_limit_h_min -21
_diffrn_reflns_limit_k_max 13
_diffrn_reflns_limit_k_min -13
_diffrn_reflns_limit_l_max 34
_diffrn_reflns_limit_l_min -34
_diffrn_reflns_number 53418
_diffrn_reflns_theta_full 27.58
_diffrn_reflns_theta_max 27.58
_diffrn_reflns_theta_min 1.45
_diffrn_standards_decay_% none
_exptl_absorpt_coefficient_mu 0.665
_exptl_absorpt_correction_T_max 1.000
_exptl_absorpt_correction_T_min 0.800
_exptl_absorpt_correction_type multi-scan
_exptl_absorpt_process_details SADABS
_exptl_crystal_colour red
_exptl_crystal_density_diffrn 1.455
_exptl_crystal_density_method 'not measured'
_exptl_crystal_description block
_exptl_crystal_F_000 2068
_exptl_crystal_size_max 0.27
_exptl_crystal_size_mid 0.15
_exptl_crystal_size_min 0.10
_refine_diff_density_max 0.886
_refine_diff_density_min -0.385
_refine_diff_density_rms 0.092
_refine_ls_extinction_method none
_refine_ls_goodness_of_fit_ref 1.007
_refine_ls_hydrogen_treatment constr
_refine_ls_matrix_type full
_refine_ls_number_parameters 541
_refine_ls_number_reflns 10212
_refine_ls_number_restraints 0
_refine_ls_restrained_S_all 1.007
_refine_ls_R_factor_all 0.2011
_refine_ls_R_factor_gt 0.0834
_refine_ls_shift/su_max 0.000
_refine_ls_shift/su_mean 0.000
_refine_ls_structure_factor_coef Fsqd
_refine_ls_weighting_details 'calc w=1/[\s^2^(Fo^2^)+(0.0467P)^2^+0.0000P] where P=(Fo^2^+2Fc^2^)/3'
_refine_ls_weighting_scheme calc
_refine_ls_wR_factor_gt 0.1515
_refine_ls_wR_factor_ref 0.1743
_reflns_number_gt 3600
_reflns_number_total 10212
_reflns_threshold_expression >2sigma(I)
_cod_data_source_file c4dt00127c2.cif
_cod_data_source_block cra308
_cod_depositor_comments
;
The following automatic conversions were performed:

'_symmetry_cell_setting' value 'Monoclinic' changed to 'monoclinic'
according to
/usr/data/users/saulius/crontab/automatic-downloads/rss-feeds/RSC/lib/dictionaries/cif_core.dic
dictionary named 'cif_core.dic' version 2.4.2 from 2011-04-26.

Automatic conversion script
Id: cif_fix_values 2281 2013-09-26 08:29:07Z andrius 

 Adding full bibliography for
 ./tmp-cod-update-bibliographies-12899/cifs/7029722.cif.
;
_cod_original_sg_symbol_H-M P21/n
_cod_database_code 7029722

loop_
_symmetry_equiv_pos_as_xyz
'x, y, z'
'-x+1/2, y+1/2, -z+1/2'
'-x, -y, -z'
'x-1/2, -y-1/2, z-1/2'

loop_
_atom_site_label
_atom_site_type_symbol
_atom_site_fract_x
_atom_site_fract_y
_atom_site_fract_z
_atom_site_U_iso_or_equiv
_atom_site_adp_type
_atom_site_occupancy
_atom_site_symmetry_multiplicity
_atom_site_calc_flag
_atom_site_refinement_flags
Cr Cr 0.22388(6) 0.23282(9) 0.00949(3) 0.0412(3) Uani 1 1 d .
Cl61 Cl 0.44123(10) 0.47733(15) -0.07343(6) 0.0553(5) Uani 1 1 d .
Cl32 Cl 0.19944(11) 0.49841(16) 0.16415(6) 0.0618(5) Uani 1 1 d .
Cl31 Cl 0.47738(10) 0.01146(16) 0.07723(6) 0.0576(5) Uani 1 1 d .
Cl62 Cl 0.03392(12) -0.03187(17) 0.10819(7) 0.0691(6) Uani 1 1 d .
Cl63 Cl 0.22584(12) -0.00448(17) -0.15076(6) 0.0705(5) Uani 1 1 d .
Cl33 Cl 0.01206(12) 0.47395(18) -0.09052(8) 0.0822(6) Uani 1 1 d .
O21 O 0.3218(2) 0.1431(4) 0.03794(14) 0.0418(10) Uani 1 1 d .
O51 O 0.5974(3) 0.3463(4) -0.03626(17) 0.0607(13) Uani 1 1 d .
O11 O 0.3086(2) 0.3365(3) -0.02073(14) 0.0421(10) Uani 1 1 d .
O22 O 0.2156(2) 0.3418(4) 0.06979(14) 0.0418(10) Uani 1 1 d .
O13 O 0.2189(3) 0.1274(3) -0.05132(15) 0.0456(11) Uani 1 1 d .
O23 O 0.1343(2) 0.3233(4) -0.02673(15) 0.0487(11) Uani 1 1 d .
C21 C 0.3921(4) 0.1885(5) 0.0232(2) 0.0387(16) Uani 1 1 d .
C11 C 0.3839(4) 0.2978(6) -0.0124(2) 0.0421(16) Uani 1 1 d .
O12 O 0.1464(2) 0.1284(4) 0.04730(14) 0.0449(11) Uani 1 1 d .
N16 N 0.4350(4) 0.2480(5) -0.2230(2) 0.0592(15) Uani 1 1 d .
H16 H 0.4746 0.2670 -0.2452 0.071 Uiso 1 1 calc R
C41 C 0.5423(4) 0.1956(6) 0.0191(2) 0.0422(16) Uani 1 1 d .
C22 C 0.1682(4) 0.2985(5) 0.1032(2) 0.0392(15) Uani 1 1 d .
O42 O 0.0822(3) 0.3440(4) 0.22418(17) 0.0731(15) Uani 1 1 d .
C23 C 0.1228(4) 0.2870(6) -0.0740(2) 0.0414(15) Uani 1 1 d .
C13 C 0.1736(4) 0.1741(5) -0.0875(2) 0.0374(15) Uani 1 1 d .
O41 O 0.6128(3) 0.1621(4) 0.03114(16) 0.0606(13) Uani 1 1 d .
C43 C 0.0645(4) 0.3004(6) -0.1588(3) 0.0585(19) Uani 1 1 d .
C33 C 0.0698(4) 0.3451(6) -0.1079(2) 0.0527(18) Uani 1 1 d .
N14 N 0.5423(3) -0.2545(5) -0.21929(19) 0.0551(15) Uani 1 1 d .
H14 H 0.5071 -0.2407 -0.2462 0.066 Uiso 1 1 calc R
C31 C 0.4679(4) 0.1414(5) 0.0369(2) 0.0399(15) Uani 1 1 d .
C32 C 0.1526(4) 0.3543(5) 0.1484(2) 0.0423(16) Uani 1 1 d .
C12 C 0.1273(4) 0.1732(6) 0.0905(2) 0.0407(15) Uani 1 1 d .
N15 N 0.2296(3) -0.2621(4) 0.00617(18) 0.0445(13) Uani 1 1 d .
H15 H 0.2834 -0.2408 0.0016 0.053 Uiso 1 1 calc R
C63 C 0.1682(4) 0.1266(5) -0.1356(2) 0.0444(16) Uani 1 1 d .
C51 C 0.5331(4) 0.3049(6) -0.0194(2) 0.0473(17) Uani 1 1 d .
O53 O 0.1080(3) 0.1493(5) -0.21714(17) 0.0762(15) Uani 1 1 d .
C61 C 0.4524(4) 0.3478(5) -0.0321(2) 0.0410(16) Uani 1 1 d .
C55 C 0.2160(4) -0.3856(6) -0.0196(3) 0.069(2) Uani 1 1 d .
H55A H 0.1599 -0.4139 -0.0141 0.083 Uiso 1 1 calc R
H55B H 0.2537 -0.4477 -0.0047 0.083 Uiso 1 1 calc R
C42 C 0.0998(4) 0.2969(6) 0.1838(2) 0.0566(19) Uani 1 1 d .
C52 C 0.0597(4) 0.1690(6) 0.1704(2) 0.0520(18) Uani 1 1 d .
C14 C 0.5915(4) -0.1342(6) -0.2107(3) 0.064(2) Uani 1 1 d .
H14A H 0.6130 -0.1074 -0.2425 0.077 Uiso 1 1 calc R
H14B H 0.5542 -0.0687 -0.1998 0.077 Uiso 1 1 calc R
C62 C 0.0778(4) 0.1132(6) 0.1237(2) 0.0470(17) Uani 1 1 d .
C53 C 0.1158(4) 0.1833(6) -0.1724(2) 0.0501(18) Uani 1 1 d .
C46 C 0.5563(6) 0.2893(10) -0.1645(3) 0.126(4) Uani 1 1 d .
H46A H 0.5907 0.2875 -0.1931 0.188 Uiso 1 1 calc R
H46B H 0.5863 0.2550 -0.1359 0.188 Uiso 1 1 calc R
H46C H 0.5408 0.3751 -0.1576 0.188 Uiso 1 1 calc R
C34 C 0.4900(5) -0.2873(7) -0.1758(3) 0.076(2) Uani 1 1 d .
H34A H 0.5234 -0.2794 -0.1450 0.091 Uiso 1 1 calc R
H34B H 0.4726 -0.3748 -0.1789 0.091 Uiso 1 1 calc R
C16 C 0.3849(5) 0.3648(7) -0.2184(3) 0.079(2) Uani 1 1 d .
H16A H 0.3672 0.3927 -0.2517 0.094 Uiso 1 1 calc R
H16B H 0.4196 0.4306 -0.2035 0.094 Uiso 1 1 calc R
C44 C 0.4136(4) -0.2037(8) -0.1723(3) 0.090(3) Uani 1 1 d .
H44A H 0.4303 -0.1168 -0.1695 0.135 Uiso 1 1 calc R
H44B H 0.3837 -0.2270 -0.1432 0.135 Uiso 1 1 calc R
H44C H 0.3785 -0.2147 -0.2018 0.135 Uiso 1 1 calc R
C35 C 0.2206(4) -0.2753(7) 0.0630(2) 0.066(2) Uani 1 1 d .
H35A H 0.1626 -0.2883 0.0698 0.080 Uiso 1 1 calc R
H35B H 0.2509 -0.3496 0.0746 0.080 Uiso 1 1 calc R
C24 C 0.6627(5) -0.1446(8) -0.1729(3) 0.090(3) Uani 1 1 d .
H24A H 0.6439 -0.1834 -0.1428 0.134 Uiso 1 1 calc R
H24B H 0.6839 -0.0618 -0.1652 0.134 Uiso 1 1 calc R
H24C H 0.7058 -0.1954 -0.1865 0.134 Uiso 1 1 calc R
C36 C 0.4814(6) 0.2134(8) -0.1750(3) 0.096(3) Uani 1 1 d .
H36A H 0.4445 0.2232 -0.1474 0.115 Uiso 1 1 calc R
H36B H 0.4970 0.1250 -0.1766 0.115 Uiso 1 1 calc R
C26 C 0.3089(5) 0.3487(9) -0.1871(4) 0.134(4) Uani 1 1 d .
H26A H 0.2649 0.3117 -0.2073 0.202 Uiso 1 1 calc R
H26B H 0.2917 0.4298 -0.1751 0.202 Uiso 1 1 calc R
H26C H 0.3222 0.2944 -0.1591 0.202 Uiso 1 1 calc R
C45 C 0.2521(5) -0.1612(7) 0.0922(3) 0.073(2) Uani 1 1 d .
H45A H 0.3030 -0.1326 0.0787 0.109 Uiso 1 1 calc R
H45B H 0.2615 -0.1840 0.1268 0.109 Uiso 1 1 calc R
H45C H 0.2117 -0.0947 0.0897 0.109 Uiso 1 1 calc R
C65 C 0.2290(5) -0.3790(8) -0.0757(3) 0.087(3) Uani 1 1 d .
H65A H 0.1879 -0.3248 -0.0912 0.131 Uiso 1 1 calc R
H65B H 0.2242 -0.4623 -0.0899 0.131 Uiso 1 1 calc R
H65C H 0.2832 -0.3459 -0.0814 0.131 Uiso 1 1 calc R
C56 C 0.3892(6) 0.1340(8) -0.2449(4) 0.110(3) Uani 1 1 d .
H56A H 0.4280 0.0644 -0.2477 0.132 Uiso 1 1 calc R
H56B H 0.3471 0.1081 -0.2220 0.132 Uiso 1 1 calc R
C66 C 0.3493(7) 0.1593(10) -0.2951(4) 0.158(5) Uani 1 1 d .
H66A H 0.3070 0.2223 -0.2920 0.237 Uiso 1 1 calc R
H66B H 0.3250 0.0827 -0.3082 0.237 Uiso 1 1 calc R
H66C H 0.3902 0.1891 -0.3175 0.237 Uiso 1 1 calc R
C64 C 0.6511(5) -0.3383(8) -0.2758(3) 0.103(3) Uani 1 1 d .
H64A H 0.6191 -0.2998 -0.3027 0.155 Uiso 1 1 calc R
H64B H 0.6744 -0.4162 -0.2872 0.155 Uiso 1 1 calc R
H64C H 0.6949 -0.2822 -0.2650 0.155 Uiso 1 1 calc R
C15 C 0.1795(5) -0.1581(7) -0.0149(3) 0.082(3) Uani 1 1 d .
H15A H 0.1975 -0.1405 -0.0484 0.098 Uiso 1 1 calc R
H15B H 0.1901 -0.0831 0.0052 0.098 Uiso 1 1 calc R
C25 C 0.0862(6) -0.1824(9) -0.0175(3) 0.119(4) Uani 1 1 d .
H25A H 0.0582 -0.1098 -0.0316 0.178 Uiso 1 1 calc R
H25B H 0.0672 -0.1976 0.0156 0.178 Uiso 1 1 calc R
H25C H 0.0745 -0.2549 -0.0383 0.178 Uiso 1 1 calc R
C54 C 0.5953(5) -0.3649(7) -0.2320(3) 0.076(2) Uani 1 1 d .
H54A H 0.5601 -0.4367 -0.2403 0.091 Uiso 1 1 calc R
H54B H 0.6296 -0.3875 -0.2027 0.091 Uiso 1 1 calc R
O52 O 0.0157(3) 0.1206(4) 0.20146(18) 0.0775(16) Uani 1 1 d .
O43 O 0.0217(3) 0.3536(5) -0.19185(18) 0.0812(17) Uani 1 1 d .
O1W O 0.3743(4) 0.4327(6) 0.1000(2) 0.125(2) Uani 1 1 d .

loop_
_atom_site_aniso_label
_atom_site_aniso_U_11
_atom_site_aniso_U_22
_atom_site_aniso_U_33
_atom_site_aniso_U_23
_atom_site_aniso_U_13
_atom_site_aniso_U_12
Cr 0.0448(6) 0.0434(6) 0.0357(6) 0.0006(5) 0.0064(5) -0.0021(5)
Cl61 0.0601(11) 0.0540(10) 0.0523(10) 0.0159(9) 0.0096(8) 0.0001(9)
Cl32 0.0876(14) 0.0529(11) 0.0454(10) -0.0088(9) 0.0085(9) -0.0095(10)
Cl31 0.0695(12) 0.0522(10) 0.0509(10) 0.0085(9) -0.0019(8) 0.0079(10)
Cl62 0.0773(14) 0.0613(12) 0.0700(12) -0.0034(10) 0.0194(10) -0.0229(10)
Cl63 0.1011(15) 0.0587(11) 0.0524(11) -0.0093(9) 0.0127(10) 0.0136(11)
Cl33 0.0838(15) 0.0698(13) 0.0910(15) -0.0169(12) -0.0259(11) 0.0310(12)
O21 0.046(3) 0.041(2) 0.039(2) 0.0017(19) 0.000(2) 0.002(2)
O51 0.052(3) 0.063(3) 0.068(3) 0.008(3) 0.014(3) 0.002(3)
O11 0.045(3) 0.038(2) 0.043(3) 0.007(2) 0.002(2) 0.004(2)
O22 0.047(3) 0.051(3) 0.028(2) 0.002(2) 0.006(2) -0.007(2)
O13 0.057(3) 0.039(2) 0.041(3) 0.000(2) 0.011(2) 0.008(2)
O23 0.055(3) 0.051(3) 0.041(3) -0.011(2) 0.004(2) 0.006(2)
C21 0.064(5) 0.032(3) 0.021(3) -0.012(3) 0.011(3) -0.014(3)
C11 0.042(4) 0.051(4) 0.033(4) -0.013(3) 0.002(3) 0.010(3)
O12 0.054(3) 0.047(3) 0.034(2) -0.005(2) 0.011(2) -0.003(2)
N16 0.083(4) 0.047(4) 0.049(4) 0.004(3) 0.022(3) -0.002(3)
C41 0.049(5) 0.044(4) 0.033(4) -0.011(3) -0.003(3) 0.003(4)
C22 0.033(4) 0.042(4) 0.043(4) 0.002(3) -0.003(3) 0.008(3)
O42 0.102(4) 0.069(3) 0.050(3) -0.002(3) 0.030(3) -0.006(3)
C23 0.040(4) 0.048(4) 0.036(4) -0.001(3) 0.004(3) -0.009(3)
C13 0.042(4) 0.037(4) 0.033(4) 0.004(3) 0.003(3) -0.002(3)
O41 0.051(3) 0.068(3) 0.063(3) 0.003(3) -0.005(3) 0.009(3)
C43 0.065(5) 0.056(5) 0.054(5) 0.005(4) -0.010(4) 0.000(4)
C33 0.064(5) 0.049(4) 0.044(4) -0.003(3) -0.008(4) 0.009(4)
N14 0.070(4) 0.052(4) 0.043(3) 0.003(3) -0.003(3) 0.008(3)
C31 0.047(4) 0.039(4) 0.034(4) -0.004(3) -0.002(3) 0.010(3)
C32 0.050(4) 0.037(4) 0.040(4) -0.001(3) -0.001(3) 0.005(3)
C12 0.035(4) 0.047(4) 0.039(4) 0.003(3) -0.007(3) 0.004(3)
N15 0.052(3) 0.032(3) 0.050(3) -0.001(3) 0.000(3) 0.000(3)
C63 0.044(4) 0.038(4) 0.051(4) -0.005(3) 0.002(3) 0.000(3)
C51 0.046(5) 0.052(4) 0.044(4) -0.008(3) 0.007(3) 0.003(4)
O53 0.106(4) 0.079(4) 0.042(3) -0.008(3) -0.005(3) 0.002(3)
C61 0.050(4) 0.037(4) 0.037(4) 0.007(3) 0.005(3) 0.008(3)
C55 0.061(5) 0.052(5) 0.095(6) -0.009(4) 0.005(4) -0.008(4)
C42 0.078(6) 0.062(5) 0.030(4) 0.007(4) 0.012(4) 0.012(4)
C52 0.065(5) 0.045(4) 0.047(4) 0.014(3) 0.019(4) -0.001(4)
C14 0.072(6) 0.046(4) 0.075(5) 0.011(4) 0.004(4) -0.004(4)
C62 0.062(5) 0.039(4) 0.041(4) 0.000(3) 0.015(3) -0.005(3)
C53 0.061(5) 0.051(4) 0.039(4) -0.001(3) 0.006(4) -0.011(4)
C46 0.107(8) 0.190(11) 0.077(7) -0.045(7) -0.019(6) 0.040(8)
C34 0.091(6) 0.087(6) 0.051(5) 0.005(4) 0.017(4) -0.009(5)
C16 0.071(6) 0.061(5) 0.106(7) 0.017(5) 0.019(5) 0.001(5)
C44 0.068(6) 0.126(8) 0.079(6) -0.021(5) 0.019(5) -0.004(6)
C35 0.066(5) 0.081(5) 0.053(5) 0.013(4) 0.015(4) 0.017(4)
C24 0.094(7) 0.096(6) 0.078(6) -0.016(5) -0.009(5) -0.001(5)
C36 0.149(9) 0.087(7) 0.053(5) 0.016(5) 0.019(6) 0.052(7)
C26 0.088(7) 0.145(9) 0.176(11) -0.016(8) 0.063(7) 0.023(7)
C45 0.085(6) 0.080(5) 0.054(5) -0.017(4) 0.001(4) 0.005(5)
C65 0.096(7) 0.096(6) 0.069(6) -0.037(5) 0.009(5) 0.008(5)
C56 0.132(9) 0.076(7) 0.126(9) 0.006(6) 0.048(7) -0.013(6)
C66 0.194(13) 0.153(11) 0.123(10) 0.033(9) -0.054(9) -0.067(9)
C64 0.113(8) 0.128(8) 0.070(6) -0.026(6) 0.022(5) 0.033(6)
C15 0.115(8) 0.060(5) 0.068(6) -0.012(4) -0.030(5) 0.018(5)
C25 0.117(9) 0.149(9) 0.087(7) -0.028(6) -0.037(6) 0.066(7)
C54 0.099(7) 0.075(6) 0.054(5) 0.000(4) 0.000(5) 0.014(5)
O52 0.107(4) 0.058(3) 0.071(4) -0.003(3) 0.042(3) -0.016(3)
O43 0.096(4) 0.086(4) 0.060(3) -0.006(3) -0.036(3) 0.024(3)
O1W 0.113(5) 0.131(6) 0.131(6) 0.032(5) -0.001(4) -0.008(4)

loop_
_atom_type_symbol
_atom_type_description
_atom_type_scat_dispersion_real
_atom_type_scat_dispersion_imag
_atom_type_scat_source
C C 0.0033 0.0016 'International Tables Vol C Tables 4.2.6.8 and 6.1.1.4'
O O 0.0106 0.0060 'International Tables Vol C Tables 4.2.6.8 and 6.1.1.4'
Cl Cl 0.1484 0.1585 'International Tables Vol C Tables 4.2.6.8 and 6.1.1.4'
Cr Cr 0.3209 0.6236 'International Tables Vol C Tables 4.2.6.8 and 6.1.1.4'
N N 0.0061 0.0033 'International Tables Vol C Tables 4.2.6.8 and 6.1.1.4'
H H 0.0000 0.0000 'International Tables Vol C Tables 4.2.6.8 and 6.1.1.4'

loop_
_geom_angle_atom_site_label_1
_geom_angle_atom_site_label_2
_geom_angle_atom_site_label_3
_geom_angle
O11 Cr O23 92.17(17)
O11 Cr O13 89.19(16)
O23 Cr O13 82.11(17)
O11 Cr O21 82.24(17)
O23 Cr O21 172.67(17)
O13 Cr O21 93.03(16)
O11 Cr O12 173.31(17)
O23 Cr O12 93.15(17)
O13 Cr O12 95.56(16)
O21 Cr O12 92.78(17)
O11 Cr O22 94.44(16)
O23 Cr O22 92.65(16)
O13 Cr O22 173.74(17)
O21 Cr O22 92.52(16)
O12 Cr O22 81.27(16)
C21 O21 Cr 113.6(4)
C11 O11 Cr 114.8(4)
C22 O22 Cr 114.5(4)
C13 O13 Cr 113.9(4)
C23 O23 Cr 113.8(4)
O21 C21 C31 124.6(6)
O21 C21 C11 114.6(6)
C31 C21 C11 120.7(6)
O11 C11 C61 125.9(6)
O11 C11 C21 114.4(6)
C61 C11 C21 119.6(6)
C12 O12 Cr 115.2(4)
C16 N16 C36 112.9(6)
C16 N16 C56 115.6(6)
C36 N16 C56 110.7(6)
C16 N16 H16 105.6
C36 N16 H16 105.6
C56 N16 H16 105.6
O41 C41 C31 125.7(6)
O41 C41 C51 117.1(6)
C31 C41 C51 117.2(6)
O22 C22 C32 126.2(6)
O22 C22 C12 115.2(5)
C32 C22 C12 118.6(6)
O23 C23 C33 124.3(6)
O23 C23 C13 113.6(5)
C33 C23 C13 122.2(6)
O13 C13 C63 124.9(6)
O13 C13 C23 115.2(5)
C63 C13 C23 119.8(6)
O43 C43 C33 122.5(7)
O43 C43 C53 119.4(6)
C33 C43 C53 118.2(6)
C23 C33 C43 119.5(6)
C23 C33 Cl33 120.5(5)
C43 C33 Cl33 120.0(5)
C54 N14 C34 109.8(5)
C54 N14 C14 112.8(5)
C34 N14 C14 112.6(5)
C54 N14 H14 107.1
C34 N14 H14 107.1
C14 N14 H14 107.1
C21 C31 C41 121.6(6)
C21 C31 Cl31 120.7(5)
C41 C31 Cl31 117.7(5)
C22 C32 C42 122.0(6)
C22 C32 Cl32 119.6(5)
C42 C32 Cl32 118.4(5)
O12 C12 C62 124.7(6)
O12 C12 C22 113.7(5)
C62 C12 C22 121.5(6)
C15 N15 C55 114.3(5)
C15 N15 C35 112.1(5)
C55 N15 C35 111.0(5)
C15 N15 H15 106.3
C55 N15 H15 106.3
C35 N15 H15 106.3
C13 C63 C53 120.7(6)
C13 C63 Cl63 119.7(5)
C53 C63 Cl63 119.6(5)
O51 C51 C61 125.7(6)
O51 C51 C41 116.5(6)
C61 C51 C41 117.7(6)
C11 C61 C51 122.9(6)
C11 C61 Cl61 118.8(5)
C51 C61 Cl61 118.2(5)
N15 C55 C65 113.0(6)
N15 C55 H55A 109.0
C65 C55 H55A 109.0
N15 C55 H55B 109.0
C65 C55 H55B 109.0
H55A C55 H55B 107.8
O42 C42 C32 124.7(7)
O42 C42 C52 116.8(6)
C32 C42 C52 118.5(6)
O52 C52 C62 124.4(6)
O52 C52 C42 117.4(6)
C62 C52 C42 118.2(6)
C24 C14 N14 115.1(6)
C24 C14 H14A 108.5
N14 C14 H14A 108.5
C24 C14 H14B 108.5
N14 C14 H14B 108.5
H14A C14 H14B 107.5
C12 C62 C52 121.2(6)
C12 C62 Cl62 120.0(5)
C52 C62 Cl62 118.8(5)
O53 C53 C63 125.5(6)
O53 C53 C43 114.8(6)
C63 C53 C43 119.6(6)
C36 C46 H46A 109.5
C36 C46 H46B 109.5
H46A C46 H46B 109.5
C36 C46 H46C 109.5
H46A C46 H46C 109.5
H46B C46 H46C 109.5
N14 C34 C44 113.2(6)
N14 C34 H34A 108.9
C44 C34 H34A 108.9
N14 C34 H34B 108.9
C44 C34 H34B 108.9
H34A C34 H34B 107.8
N16 C16 C26 113.9(6)
N16 C16 H16A 108.8
C26 C16 H16A 108.8
N16 C16 H16B 108.8
C26 C16 H16B 108.8
H16A C16 H16B 107.7
C34 C44 H44A 109.5
C34 C44 H44B 109.5
H44A C44 H44B 109.5
C34 C44 H44C 109.5
H44A C44 H44C 109.5
H44B C44 H44C 109.5
C45 C35 N15 113.2(5)
C45 C35 H35A 108.9
N15 C35 H35A 108.9
C45 C35 H35B 108.9
N15 C35 H35B 108.9
H35A C35 H35B 107.8
C14 C24 H24A 109.5
C14 C24 H24B 109.5
H24A C24 H24B 109.5
C14 C24 H24C 109.5
H24A C24 H24C 109.5
H24B C24 H24C 109.5
C46 C36 N16 114.2(7)
C46 C36 H36A 108.7
N16 C36 H36A 108.7
C46 C36 H36B 108.7
N16 C36 H36B 108.7
H36A C36 H36B 107.6
C16 C26 H26A 109.5
C16 C26 H26B 109.5
H26A C26 H26B 109.5
C16 C26 H26C 109.5
H26A C26 H26C 109.5
H26B C26 H26C 109.5
C35 C45 H45A 109.5
C35 C45 H45B 109.5
H45A C45 H45B 109.5
C35 C45 H45C 109.5
H45A C45 H45C 109.5
H45B C45 H45C 109.5
C55 C65 H65A 109.5
C55 C65 H65B 109.5
H65A C65 H65B 109.5
C55 C65 H65C 109.5
H65A C65 H65C 109.5
H65B C65 H65C 109.5
C66 C56 N16 113.1(7)
C66 C56 H56A 109.0
N16 C56 H56A 109.0
C66 C56 H56B 109.0
N16 C56 H56B 109.0
H56A C56 H56B 107.8
C56 C66 H66A 109.5
C56 C66 H66B 109.5
H66A C66 H66B 109.5
C56 C66 H66C 109.5
H66A C66 H66C 109.5
H66B C66 H66C 109.5
C54 C64 H64A 109.5
C54 C64 H64B 109.5
H64A C64 H64B 109.5
C54 C64 H64C 109.5
H64A C64 H64C 109.5
H64B C64 H64C 109.5
N15 C15 C25 115.0(7)
N15 C15 H15A 108.5
C25 C15 H15A 108.5
N15 C15 H15B 108.5
C25 C15 H15B 108.5
H15A C15 H15B 107.5
C15 C25 H25A 109.5
C15 C25 H25B 109.5
H25A C25 H25B 109.5
C15 C25 H25C 109.5
H25A C25 H25C 109.5
H25B C25 H25C 109.5
N14 C54 C64 112.8(6)
N14 C54 H54A 109.0
C64 C54 H54A 109.0
N14 C54 H54B 109.0
C64 C54 H54B 109.0
H54A C54 H54B 107.8

loop_
_geom_bond_atom_site_label_1
_geom_bond_atom_site_label_2
_geom_bond_distance
Cr O11 1.951(4)
Cr O23 1.959(4)
Cr O13 1.968(4)
Cr O21 1.972(4)
Cr O12 1.974(4)
Cr O22 1.987(4)
Cl61 C61 1.763(6)
Cl32 C32 1.745(6)
Cl31 C31 1.748(6)
Cl62 C62 1.733(6)
Cl63 C63 1.726(6)
Cl33 C33 1.724(7)
O21 C21 1.307(6)
O51 C51 1.228(7)
O11 C11 1.296(6)
O22 C22 1.280(6)
O13 C13 1.288(6)
O23 C23 1.324(6)
C21 C31 1.360(8)
C21 C11 1.498(8)
C11 C61 1.350(8)
O12 C12 1.295(6)
N16 C16 1.484(8)
N16 C36 1.503(9)
N16 C56 1.520(10)
N16 H16 0.9100
C41 O41 1.223(7)
C41 C31 1.428(8)
C41 C51 1.551(8)
C22 C32 1.376(8)
C22 C12 1.514(8)
O42 C42 1.230(7)
C23 C33 1.369(8)
C23 C13 1.500(8)
C13 C63 1.378(8)
C43 O43 1.236(7)
C43 C33 1.437(9)
C43 C53 1.541(9)
N14 C54 1.495(8)
N14 C34 1.500(8)
N14 C14 1.513(8)
N14 H14 0.9100
C32 C42 1.430(8)
C12 C62 1.370(8)
N15 C15 1.465(8)
N15 C55 1.489(7)
N15 C35 1.534(7)
N15 H15 0.9100
C63 C53 1.407(8)
C51 C61 1.410(8)
O53 C53 1.250(7)
C55 C65 1.521(9)
C55 H55A 0.9700
C55 H55B 0.9700
C42 C52 1.537(9)
C52 O52 1.224(7)
C52 C62 1.419(8)
C14 C24 1.507(9)
C14 H14A 0.9700
C14 H14B 0.9700
C46 C36 1.471(11)
C46 H46A 0.9600
C46 H46B 0.9600
C46 H46C 0.9600
C34 C44 1.525(9)
C34 H34A 0.9700
C34 H34B 0.9700
C16 C26 1.520(9)
C16 H16A 0.9700
C16 H16B 0.9700
C44 H44A 0.9600
C44 H44B 0.9600
C44 H44C 0.9600
C35 C45 1.515(9)
C35 H35A 0.9700
C35 H35B 0.9700
C24 H24A 0.9600
C24 H24B 0.9600
C24 H24C 0.9600
C36 H36A 0.9700
C36 H36B 0.9700
C26 H26A 0.9600
C26 H26B 0.9600
C26 H26C 0.9600
C45 H45A 0.9600
C45 H45B 0.9600
C45 H45C 0.9600
C65 H65A 0.9600
C65 H65B 0.9600
C65 H65C 0.9600
C56 C66 1.491(11)
C56 H56A 0.9700
C56 H56B 0.9700
C66 H66A 0.9600
C66 H66B 0.9600
C66 H66C 0.9600
C64 C54 1.528(10)
C64 H64A 0.9600
C64 H64B 0.9600
C64 H64C 0.9600
C15 C25 1.528(10)
C15 H15A 0.9700
C15 H15B 0.9700
C25 H25A 0.9600
C25 H25B 0.9600
C25 H25C 0.9600
C54 H54A 0.9700
C54 H54B 0.9700
